data_4320542
loop_
_publ_author_name
'Paula Ferreira'
'Wen-Mei Xue'
'\'Eva Bencze'
'Eberhardt Herdtweck'
'Fritz E. K\"uhn'

_publ_contact_author
;
         Dr. Eberhardt Herdtweck
         Anorganisch-chemisches Institut der
         Technischen Universit\"at M\"unchen
         Lichtenbergstrasse 4
         D-85747 Garching bei M\"unchen
;
_publ_contact_author_email eberhardt.herdtweck@ch.tum.de
_publ_contact_author_fax ' +49(0)89 289 13473'
_publ_contact_author_phone '+49(0)89 289 13143'
_publ_section_title
;
 Bidentate Lewis Base Adducts of Methyltrioxorhenium(VII) and Their
 Application in Catalytic Epoxidation
;
_journal_name_full 'Inorganic Chemistry'
_journal_page_first 5834
_journal_page_last 5841
_journal_paper_doi 10.1021/ic010610f
_journal_volume 40
_journal_year 2001
_chemical_compound_source 'see text'
_chemical_formula_moiety 'C13 H11 N2 O3 Re'
_chemical_formula_sum 'C13 H11 N2 O3 Re'
_chemical_formula_weight 429.45
_chemical_name_systematic
;
   ?
;
_space_group_IT_number 14
_symmetry_cell_setting monoclinic
_symmetry_space_group_name_Hall '-P 2yn'
_symmetry_space_group_name_H-M 'P 1 21/n 1'
_atom_sites_solution_hydrogens difmap
_atom_sites_solution_primary direct
_atom_sites_solution_secondary difmap
_audit_creation_date 22-Jan-01
_audit_creation_method 'PLATON <TABLE ACC> option'
_audit_update_record
;
   14-Feb-01  Updated by the Author E.H.
   1-Jun-01  Updated by the Author E.H.
;
_cell_angle_alpha 90
_cell_angle_beta 106.2269(7)
_cell_angle_gamma 90
_cell_formula_units_Z 4
_cell_length_a 8.6152(1)
_cell_length_b 11.6056(2)
_cell_length_c 12.7074(2)
_cell_measurement_reflns_used 2914
_cell_measurement_temperature 173(1)
_cell_measurement_theta_max 27.48
_cell_measurement_theta_min 2.42
_cell_volume 1219.93(3)
_computing_cell_refinement 'Denzo and HKL (Nonius, 2001)'
_computing_data_collection 'Kappa CCD (Nonius, 2000)'
_computing_data_reduction 'Denzo and HKL (Nonius,2001)'
_computing_molecular_graphics 'PLATON PLUTON (Spek, 2000)'
_computing_publication_material 'PLATON (Spek, 2000)'
_computing_structure_refinement 'SHELXL-97 (Sheldrick, 1998)'
_computing_structure_solution 'SIR-92 (Giacovazzo, 1994)'
_diffrn_ambient_temperature 173(1)
_diffrn_detector 'CCD plate'
_diffrn_detector_area_resol_mean 18
_diffrn_measured_fraction_theta_full 0.999
_diffrn_measured_fraction_theta_max 0.999
_diffrn_measurement_device 'four-circle diffractometer'
_diffrn_measurement_device_type 'Kappa CCD (Nonius)'
_diffrn_measurement_method ' phi- and omega-rotation '
_diffrn_radiation_monochromator graphite
_diffrn_radiation_source 'NONIUS FR 591 rotating anode'
_diffrn_radiation_type 'Mo K\a'
_diffrn_radiation_wavelength 0.71073
_diffrn_reflns_av_R_equivalents 0.037
_diffrn_reflns_av_sigmaI/netI 0.0193
_diffrn_reflns_limit_h_max 11
_diffrn_reflns_limit_h_min -11
_diffrn_reflns_limit_k_max 15
_diffrn_reflns_limit_k_min -15
_diffrn_reflns_limit_l_max 16
_diffrn_reflns_limit_l_min -16
_diffrn_reflns_number 21079
_diffrn_reflns_theta_full 27.48
_diffrn_reflns_theta_max 27.48
_diffrn_reflns_theta_min 2.42
_diffrn_standards_decay_% 0
_diffrn_standards_interval_count none
_diffrn_standards_interval_time none
_diffrn_standards_number none
_exptl_absorpt_coefficient_mu 9.966
_exptl_absorpt_correction_T_max 0.091
_exptl_absorpt_correction_T_min 0.031
_exptl_absorpt_correction_type multi-scan
_exptl_absorpt_process_details
;
   Denzo-SNM; Scale-Pack
.absorption correction done during scaling
;
_exptl_crystal_colour red-brown
_exptl_crystal_density_diffrn 2.338
_exptl_crystal_density_meas ?
_exptl_crystal_density_method none
_exptl_crystal_description fragment
_exptl_crystal_F_000 808
_exptl_crystal_size_max 0.36
_exptl_crystal_size_mid 0.30
_exptl_crystal_size_min 0.24
_refine_diff_density_max 1.937
_refine_diff_density_min -1.132
_refine_diff_density_rms 0.117
_refine_ls_extinction_coef 0.0058(2)
_refine_ls_extinction_expression Fc^*^=kFc[1+0.001xFc^2^\l^3^/sin(2\q)]^-1/4^
_refine_ls_extinction_method SHELXL
_refine_ls_goodness_of_fit_ref 1.108
_refine_ls_hydrogen_treatment refall
_refine_ls_matrix_type full
_refine_ls_number_parameters 217
_refine_ls_number_reflns 2794
_refine_ls_number_restraints 0
_refine_ls_restrained_S_all 1.108
_refine_ls_R_factor_all 0.0201
_refine_ls_R_factor_gt 0.0189
_refine_ls_shift/su_max 0.001
_refine_ls_shift/su_mean 0.000
_refine_ls_structure_factor_coef Fsqd
_refine_ls_weighting_details 'w=1/w=1/[\s^2^(Fo^2^)+(0.0124P)^2^+4.2796P]   where P=(Fo^2^+2Fc^2^)/3'
_refine_ls_weighting_scheme sigma
_refine_ls_wR_factor_gt 0.0439
_refine_ls_wR_factor_ref 0.0443
_reflns_number_gt 2693
_reflns_number_total 2794
_reflns_threshold_expression >2sigma(i)
_cod_data_source_file ic010610f.cif
_cod_data_source_block WANH-4107-173
_cod_depositor_comments
;
The following automatic conversions were performed:

'_symmetry_cell_setting' value 'Monoclinic' changed to 'monoclinic'
according to the built-in table from CIF Core dictionary named
'cif_core.dic' version 2.4.1 from
2010-06-29.

'_exptl_absorpt_correction_type' value 'multi scan'
changed to 'multi-scan' according to the built-in table from CIF Core
dictionary named 'cif_core.dic' version 2.4.1 from 2010-06-29.

Automatic conversion script
Id: cif_fix_values 1646 2011-03-28 12:23:43Z adriana 

The following automatic conversions were performed:

'_exptl_crystal_density_meas' value 'none' was changed to '?' - the
value is perceived as not measured.

Automatic conversion script
Id: cif_fix_values 3008 2015-01-20 13:52:24Z robertas 
;
_cod_original_sg_symbol_H-M 'P 21/n'
_cod_database_code 4320542

loop_
_symmetry_equiv_pos_as_xyz
x,y,z
1/2-x,1/2+y,1/2-z
-x,-y,-z
1/2+x,1/2-y,1/2+z

loop_
_atom_site_aniso_label
_atom_site_aniso_U_11
_atom_site_aniso_U_22
_atom_site_aniso_U_33
_atom_site_aniso_U_23
_atom_site_aniso_U_13
_atom_site_aniso_U_12
Re 0.0177(1) 0.0121(1) 0.0136(1) -0.0002(1) 0.0045(1) -0.0019(1)
O1 0.0324(14) 0.0197(13) 0.0226(12) 0.0042(10) 0.0080(11) -0.0027(11)
O2 0.0248(14) 0.0259(14) 0.0237(13) -0.0035(11) 0.0054(11) -0.0078(11)
O3 0.0222(13) 0.0174(12) 0.0201(12) -0.0014(9) 0.0079(10) 0.0038(9)
N12 0.0193(14) 0.0132(13) 0.0146(13) -0.0005(10) 0.0037(11) -0.0010(11)
N22 0.0156(13) 0.0128(13) 0.0146(13) -0.0011(10) 0.0042(11) 0.0014(10)
C1 0.028(2) 0.0218(19) 0.0215(18) -0.0026(14) 0.0134(16) 0.0013(15)
C2 0.0191(17) 0.0185(16) 0.0243(17) -0.0014(14) 0.0083(14) -0.0043(14)
C3 0.0276(18) 0.0153(17) 0.0217(17) 0.0032(13) 0.0112(15) -0.0009(13)
C11 0.0166(15) 0.0123(15) 0.0137(14) 0.0013(11) 0.0059(12) 0.0025(12)
C13 0.0284(19) 0.0147(16) 0.0155(15) 0.0029(13) 0.0037(14) 0.0014(14)
C14 0.0251(18) 0.0230(18) 0.0154(16) -0.0029(14) -0.0030(14) 0.0014(14)
C15 0.0203(17) 0.0195(17) 0.0212(17) -0.0050(14) 0.0008(14) -0.0036(14)
C16 0.0181(16) 0.0144(16) 0.0180(16) -0.0032(12) 0.0052(13) 0.0004(12)
C21 0.0162(15) 0.0144(15) 0.0121(14) -0.0001(12) 0.0051(12) 0.0016(12)
C23 0.0159(16) 0.0192(17) 0.0171(16) -0.0025(13) 0.0038(13) 0.0010(13)
C24 0.0216(17) 0.0252(19) 0.0151(16) 0.0014(14) 0.0036(14) 0.0083(14)
C25 0.0247(18) 0.0204(18) 0.0175(16) 0.0062(14) 0.0077(14) 0.0065(14)
C26 0.0202(16) 0.0153(16) 0.0165(15) 0.0027(12) 0.0090(13) 0.0044(12)

loop_
_atom_site_label
_atom_site_type_symbol
_atom_site_thermal_displace_type
_atom_site_fract_x
_atom_site_fract_y
_atom_site_fract_z
_atom_site_occupancy
_atom_site_U_iso_or_equiv
Re Re Uani 0.18482(1) 0.73346(1) 0.28158(1) 1.000 0.0144(1)
O1 O Uani 0.1306(3) 0.8196(2) 0.1673(2) 1.000 0.0248(8)
O2 O Uani 0.3680(3) 0.7827(2) 0.3614(2) 1.000 0.0251(8)
O3 O Uani 0.0432(3) 0.7642(2) 0.3550(2) 1.000 0.0195(7)
N12 N Uani -0.0155(3) 0.6063(2) 0.1989(2) 1.000 0.0159(8)
N22 N Uani 0.2093(3) 0.5735(2) 0.3916(2) 1.000 0.0143(8)
C1 C Uani 0.3008(5) 0.6082(3) 0.1979(3) 1.000 0.0225(11)
C2 C Uani -0.1682(4) 0.3364(3) 0.2910(3) 1.000 0.0202(10)
C3 C Uani -0.0555(4) 0.3207(3) 0.3884(3) 1.000 0.0207(10)
C11 C Uani -0.0317(4) 0.5120(3) 0.2587(3) 1.000 0.0139(8)
C13 C Uani -0.1193(4) 0.6209(3) 0.1008(3) 1.000 0.0200(10)
C14 C Uani -0.2493(5) 0.5465(3) 0.0590(3) 1.000 0.0229(10)
C15 C Uani -0.2703(4) 0.4534(3) 0.1194(3) 1.000 0.0213(10)
C16 C Uani -0.1587(4) 0.4326(3) 0.2227(3) 1.000 0.0168(9)
C21 C Uani 0.0879(4) 0.4950(3) 0.3616(3) 1.000 0.0140(8)
C23 C Uani 0.3201(4) 0.5593(3) 0.4866(3) 1.000 0.0176(9)
C24 C Uani 0.3173(4) 0.4663(3) 0.5570(3) 1.000 0.0209(10)
C25 C Uani 0.1961(4) 0.3868(3) 0.5271(3) 1.000 0.0205(10)
C26 C Uani 0.0761(4) 0.3988(3) 0.4263(3) 1.000 0.0166(9)
H11 H Uiso 0.294(6) 0.533(5) 0.220(4) 1.000 0.042(14)
H12 H Uiso 0.417(7) 0.629(5) 0.215(4) 1.000 0.056(16)
H13 H Uiso 0.253(7) 0.602(5) 0.132(5) 1.000 0.053(16)
H21 H Uiso -0.259(5) 0.287(4) 0.265(3) 1.000 0.019(10)
H31 H Uiso -0.063(5) 0.260(3) 0.437(4) 1.000 0.018(10)
H131 H Uiso -0.104(4) 0.686(4) 0.065(3) 1.000 0.013(9)
H141 H Uiso -0.322(5) 0.562(4) -0.002(4) 1.000 0.023(11)
H151 H Uiso -0.356(5) 0.405(3) 0.096(3) 1.000 0.016(9)
H231 H Uiso 0.396(5) 0.613(3) 0.504(3) 1.000 0.014(9)
H241 H Uiso 0.399(5) 0.466(4) 0.622(4) 1.000 0.025(11)
H251 H Uiso 0.188(5) 0.330(4) 0.561(4) 1.000 0.031(12)

loop_
_atom_type_symbol
_atom_type_description
_atom_type_scat_dispersion_real
_atom_type_scat_dispersion_imag
_atom_type_scat_source
Re Re -1.0185 7.2310 'International Tables Vol C Tables 4.2.6.8 and 6.1.1.4'
O O 0.0106 0.0060 'International Tables Vol C Tables 4.2.6.8 and 6.1.1.4'
N N 0.0061 0.0033 'International Tables Vol C Tables 4.2.6.8 and 6.1.1.4'
H H 0.0000 0.0000 'International Tables Vol C Tables 4.2.6.8 and 6.1.1.4'
C C 0.0033 0.0016 'International Tables Vol C Tables 4.2.6.8 and 6.1.1.4'

loop_
_geom_angle_atom_site_label_1
_geom_angle_atom_site_label_2
_geom_angle_atom_site_label_3
_geom_angle
_geom_angle_site_symmetry_1
_geom_angle_site_symmetry_2
_geom_angle_site_symmetry_3
_geom_angle_publ_flag
O1 Re O2 107.08(12) . . . yes
O1 Re O3 105.32(12) . . . yes
O1 Re N12 89.72(10) . . . yes
O1 Re N22 160.40(10) . . . yes
O1 Re C1 91.66(13) . . . yes
O2 Re O3 106.08(12) . . . yes
O2 Re N12 159.26(10) . . . yes
O2 Re N22 89.80(10) . . . yes
O2 Re C1 92.23(14) . . . yes
O3 Re N12 80.18(10) . . . yes
O3 Re N22 78.54(10) . . . yes
O3 Re C1 149.63(13) . . . yes
N12 Re N22 71.81(9) . . . yes
N12 Re C1 74.82(13) . . . yes
N22 Re C1 77.48(11) . . . yes
Re N12 C11 116.3(2) . . . yes
Re N12 C13 124.9(2) . . . yes
C11 N12 C13 118.7(3) . . . yes
Re N22 C21 116.0(2) . . . yes
Re N22 C23 125.1(2) . . . yes
C21 N22 C23 118.3(3) . . . yes
C3 C2 C16 120.7(3) . . . no
C2 C3 C26 121.5(3) . . . no
N12 C11 C16 122.5(3) . . . yes
N12 C11 C21 117.4(3) . . . yes
C16 C11 C21 120.1(3) . . . no
N12 C13 C14 122.5(3) . . . yes
C13 C14 C15 119.6(3) . . . no
C14 C15 C16 119.6(3) . . . no
C2 C16 C11 119.0(3) . . . no
C2 C16 C15 123.9(3) . . . no
C11 C16 C15 117.1(3) . . . no
N22 C21 C11 117.6(3) . . . yes
N22 C21 C26 122.9(3) . . . yes
C11 C21 C26 119.4(3) . . . no
N22 C23 C24 122.7(3) . . . yes
C23 C24 C25 119.3(3) . . . no
C24 C25 C26 119.7(3) . . . no
C3 C26 C21 119.2(3) . . . no
C3 C26 C25 123.8(3) . . . no
C21 C26 C25 117.1(3) . . . no
Re C1 H11 114(3) . . . no
Re C1 H12 107(3) . . . no
Re C1 H13 112(4) . . . no
H11 C1 H12 108(5) . . . no
H11 C1 H13 100(5) . . . no
H12 C1 H13 115(5) . . . no
C3 C2 H21 123(2) . . . no
C16 C2 H21 116(2) . . . no
C2 C3 H31 122(3) . . . no
C26 C3 H31 116(3) . . . no
N12 C13 H131 115(2) . . . no
C14 C13 H131 122(2) . . . no
C13 C14 H141 121(3) . . . no
C15 C14 H141 119(3) . . . no
C14 C15 H151 122(2) . . . no
C16 C15 H151 119(2) . . . no
N22 C23 H231 116(2) . . . no
C24 C23 H231 122(2) . . . no
C23 C24 H241 115(3) . . . no
C25 C24 H241 125(3) . . . no
C24 C25 H251 126(3) . . . no
C26 C25 H251 115(3) . . . no

loop_
_geom_bond_atom_site_label_1
_geom_bond_atom_site_label_2
_geom_bond_distance
_geom_bond_site_symmetry_1
_geom_bond_site_symmetry_2
_geom_bond_publ_flag
Re O1 1.717(2) . . yes
Re O2 1.718(3) . . yes
Re O3 1.767(3) . . yes
Re N12 2.291(2) . . yes
Re N22 2.298(2) . . yes
Re C1 2.199(4) . . yes
N12 C11 1.362(4) . . yes
N12 C13 1.326(4) . . yes
N22 C21 1.359(4) . . yes
N22 C23 1.324(4) . . yes
C2 C3 1.355(5) . . no
C2 C16 1.430(5) . . no
C3 C26 1.426(5) . . no
C11 C16 1.406(5) . . no
C11 C21 1.434(5) . . no
C13 C14 1.396(5) . . no
C14 C15 1.366(5) . . no
C15 C16 1.414(5) . . no
C21 C26 1.407(5) . . no
C23 C24 1.406(5) . . no
C24 C25 1.365(5) . . no
C25 C26 1.410(5) . . no
C1 H11 0.92(6) . . no
C1 H12 0.99(6) . . no
C1 H13 0.83(6) . . no
C2 H21 0.95(4) . . no
C3 H31 0.95(4) . . no
C13 H131 0.91(4) . . no
C14 H141 0.87(5) . . no
C15 H151 0.91(4) . . no
C23 H231 0.89(4) . . no
C24 H241 0.92(5) . . no
C25 H251 0.80(5) . . no
